data_7250793
loop_
_publ_author_name
'Loghina, Liudmila'
'Machotova, Jana'
'Svoboda, Roman'
'Houdek, Jakub'
'Kohl, Miroslav'
'Ruzickova, Zdena'
'Jambor, Roman'
'Vlcek, Miroslav'

_publ_section_title
;
 Photoluminescent phenanthroimidazole derivatives as covalently linked UV
 stabilizers for latex coatings
;
_journal_issue 35
_journal_name_full 'RSC Advances'
_journal_page_first 28827
_journal_page_last 28840
_journal_paper_doi 10.1039/D5RA05109F
_journal_volume 15
_journal_year 2025
_chemical_formula_moiety 'C43 H30 N2'
_chemical_formula_sum 'C43 H30 N2'
_chemical_formula_weight 574.69
_space_group_crystal_system monoclinic
_space_group_IT_number 14
_space_group_name_Hall '-P 2yn'
_space_group_name_H-M_alt 'P 1 21/n 1'
_atom_sites_solution_hydrogens geom
_audit_creation_method 'APEX4 v2021.10-0'
_audit_update_record
;
2025-01-03 deposited with the CCDC.	2025-08-08 downloaded from the CCDC.
;
_cell_angle_alpha 90
_cell_angle_beta 112.5660(10)
_cell_angle_gamma 90
_cell_formula_units_Z 4
_cell_length_a 9.8775(2)
_cell_length_b 28.0037(6)
_cell_length_c 11.8519(2)
_cell_measurement_reflns_used 129164
_cell_measurement_temperature 150(2)
_cell_measurement_theta_max 28
_cell_measurement_theta_min 1
_cell_volume 3027.32(11)
_computing_structure_refinement 'SHELXL-2019/1 (Sheldrick, 2019)'
_diffrn_ambient_temperature 150(2)
_diffrn_detector_area_resol_mean 10.4167
_diffrn_measured_fraction_theta_full 0.997
_diffrn_measured_fraction_theta_max 0.997
_diffrn_measurement_device_type 'Bruker D8 - Venture'
_diffrn_measurement_method '\f and \w scans to fill the Ewald sphere'
_diffrn_radiation_type MoK\a
_diffrn_radiation_wavelength 0.71073
_diffrn_reflns_av_R_equivalents 0.0723
_diffrn_reflns_av_unetI/netI 0.0208
_diffrn_reflns_Laue_measured_fraction_full 0.997
_diffrn_reflns_Laue_measured_fraction_max 0.997
_diffrn_reflns_limit_h_max 13
_diffrn_reflns_limit_h_min -13
_diffrn_reflns_limit_k_max 37
_diffrn_reflns_limit_k_min -37
_diffrn_reflns_limit_l_max 15
_diffrn_reflns_limit_l_min -15
_diffrn_reflns_number 127701
_diffrn_reflns_point_group_measured_fraction_full 0.997
_diffrn_reflns_point_group_measured_fraction_max 0.997
_diffrn_reflns_theta_full 25.242
_diffrn_reflns_theta_max 28.298
_diffrn_reflns_theta_min 2.293
_diffrn_source 'sealed X-ray tube'
_exptl_absorpt_coefficient_mu 0.073
_exptl_absorpt_correction_T_max 0.7457
_exptl_absorpt_correction_T_min 0.7155
_exptl_absorpt_correction_type multi-scan
_exptl_absorpt_process_details
;
SADABS-2016/2 - Bruker AXS area detector
scaling and absorption correction
;
_exptl_crystal_colour 'light yellow'
_exptl_crystal_density_diffrn 1.261
_exptl_crystal_description block
_exptl_crystal_F_000 1208
_exptl_crystal_size_max 0.254
_exptl_crystal_size_mid 0.217
_exptl_crystal_size_min 0.084
_refine_diff_density_max 0.306
_refine_diff_density_min -0.244
_refine_diff_density_rms 0.041
_refine_ls_extinction_method none
_refine_ls_goodness_of_fit_ref 1.038
_refine_ls_hydrogen_treatment constr
_refine_ls_matrix_type full
_refine_ls_number_parameters 419
_refine_ls_number_reflns 7510
_refine_ls_number_restraints 429
_refine_ls_restrained_S_all 1.015
_refine_ls_R_factor_all 0.0573
_refine_ls_R_factor_gt 0.0459
_refine_ls_shift/su_max 0.000
_refine_ls_shift/su_mean 0.000
_refine_ls_structure_factor_coef Fsqd
_refine_ls_weighting_details 'w=1/[\s^2^(Fo^2^)+(0.0603P)^2^+0.9992P] where P=(Fo^2^+2Fc^2^)/3'
_refine_ls_weighting_scheme calc
_refine_ls_wR_factor_gt 0.1177
_refine_ls_wR_factor_ref 0.1267
_reflns_Friedel_coverage 0.000
_reflns_number_gt 6148
_reflns_number_total 7510
_reflns_threshold_expression 'I > 2\s(I)'
_cod_data_source_file d5ra05109f2.cif
_cod_data_source_block DV-bPPI(2)
_cod_original_cell_volume 3027.32(10)
_cod_original_sg_symbol_H-M 'P 21/n'
_cod_database_code 7250793
_shelx_shelxl_version_number 2019/1
_shelx_space_group_comment
;
The symmetry employed for this shelxl refinement is uniquely defined
by the following loop, which should always be used as a source of
symmetry information in preference to the above space-group names.
They are only intended as comments.
;
_shelx_estimated_absorpt_t_min 0.982
_shelx_estimated_absorpt_t_max 0.994
_exptl_absorpt_special_details
;
The ratio of minimum to maximum
apparent transmission was 0.960
;

loop_
_space_group_symop_operation_xyz
'x, y, z'
'-x+1/2, y+1/2, -z+1/2'
'-x, -y, -z'
'x-1/2, -y-1/2, z-1/2'

loop_
_atom_site_label
_atom_site_type_symbol
_atom_site_fract_x
_atom_site_fract_y
_atom_site_fract_z
_atom_site_U_iso_or_equiv
_atom_site_adp_type
_atom_site_occupancy
_atom_site_site_symmetry_order
_atom_site_calc_flag
_atom_site_refinement_flags_posn
_atom_site_refinement_flags_adp
_atom_site_refinement_flags_occupancy
_atom_site_disorder_assembly
_atom_site_disorder_group
N1 N 0.62311(11) 0.26505(4) 0.28952(9) 0.0272(2) Uani 1 1 d . . . . .
N2 N 0.58853(11) 0.33049(4) 0.17230(9) 0.0283(2) Uani 1 1 d . . . . .
C1 C 0.60706(13) 0.31408(4) 0.28155(11) 0.0277(2) Uani 1 1 d . . . . .
C4 C 0.62594(13) 0.20279(4) 0.13030(11) 0.0282(2) Uani 1 1 d . . . . .
C5 C 0.64747(15) 0.16034(5) 0.19888(12) 0.0346(3) Uani 1 1 d . . . . .
H5 H 0.650985 0.161571 0.280063 0.042 Uiso 1 1 calc R U . . .
C6 C 0.66343(18) 0.11724(5) 0.15020(13) 0.0434(3) Uani 1 1 d . . . . .
H6 H 0.676238 0.088880 0.197145 0.052 Uiso 1 1 calc R U . . .
C7 C 0.6608(2) 0.11510(5) 0.03206(14) 0.0489(4) Uani 1 1 d . . . . .
H7 H 0.675184 0.085406 -0.000537 0.059 Uiso 1 1 calc R U . . .
C8 C 0.63764(18) 0.15577(5) -0.03745(13) 0.0425(3) Uani 1 1 d . . . . .
H8 H 0.635109 0.153619 -0.118234 0.051 Uiso 1 1 calc R U . . .
C9 C 0.61748(14) 0.20062(5) 0.00761(11) 0.0303(3) Uani 1 1 d . . . . .
C10 C 0.58848(13) 0.24363(4) -0.06893(11) 0.0285(2) Uani 1 1 d . . . . .
C11 C 0.56773(16) 0.24188(5) -0.19355(12) 0.0359(3) Uani 1 1 d . . . . .
H11 H 0.575811 0.212079 -0.228761 0.043 Uiso 1 1 calc R U . . .
C12 C 0.53611(16) 0.28221(5) -0.26530(12) 0.0379(3) Uani 1 1 d . . . . .
H12 H 0.522207 0.279946 -0.349003 0.045 Uiso 1 1 calc R U . . .
C13 C 0.52437(15) 0.32649(5) -0.21554(12) 0.0350(3) Uani 1 1 d . . . . .
H13 H 0.502098 0.354262 -0.265372 0.042 Uiso 1 1 calc R U . . .
C14 C 0.54514(14) 0.32977(5) -0.09409(12) 0.0311(3) Uani 1 1 d . . . . .
H14 H 0.538073 0.359946 -0.060116 0.037 Uiso 1 1 calc R U . . .
C15 C 0.57678(12) 0.28873(4) -0.01998(10) 0.0261(2) Uani 1 1 d . . . . .
C16 C 0.60016(13) 0.23492(4) 0.37903(10) 0.0267(2) Uani 1 1 d . . . . .
C17 C 0.45786(13) 0.22303(4) 0.36284(11) 0.0280(2) Uani 1 1 d . . . . .
H17 H 0.377383 0.237417 0.299239 0.034 Uiso 1 1 calc R U . . .
C18 C 0.43372(13) 0.19000(4) 0.44007(11) 0.0281(2) Uani 1 1 d . . . . .
H18 H 0.335979 0.181906 0.428853 0.034 Uiso 1 1 calc R U . . .
C19 C 0.55049(13) 0.16831(4) 0.53432(10) 0.0256(2) Uani 1 1 d . . . . .
C20 C 0.69299(13) 0.18215(5) 0.55103(11) 0.0333(3) Uani 1 1 d . . . . .
H20 H 0.773943 0.168664 0.616014 0.040 Uiso 1 1 calc R U . . .
C21 C 0.71776(14) 0.21520(5) 0.47430(12) 0.0347(3) Uani 1 1 d . . . . .
H21 H 0.815096 0.224352 0.486856 0.042 Uiso 1 1 calc R U . . .
C22 C 0.52292(13) 0.13120(4) 0.61186(10) 0.0265(2) Uani 1 1 d . . . . .
C23 C 0.39538(14) 0.13243(4) 0.63653(11) 0.0299(3) Uani 1 1 d . . . . .
H23 H 0.328036 0.157987 0.605399 0.036 Uiso 1 1 calc R U . . .
C24 C 0.36541(15) 0.09730(5) 0.70512(12) 0.0330(3) Uani 1 1 d . . . . .
H24 H 0.277534 0.098913 0.719873 0.040 Uiso 1 1 calc R U . . .
C25 C 0.46245(15) 0.05934(5) 0.75329(11) 0.0329(3) Uani 1 1 d . . . . .
C26 C 0.58989(15) 0.05813(5) 0.72965(12) 0.0345(3) Uani 1 1 d . . . . .
H26 H 0.657601 0.032741 0.761754 0.041 Uiso 1 1 calc R U . . .
C27 C 0.62011(14) 0.09331(5) 0.66006(11) 0.0317(3) Uani 1 1 d . . . . .
H27 H 0.707810 0.091592 0.645065 0.038 Uiso 1 1 calc R U . . .
C28 C 0.43251(17) 0.02175(5) 0.82755(13) 0.0409(3) Uani 1 1 d . . . . .
H28 H 0.489145 -0.006640 0.840525 0.049 Uiso 1 1 calc R U . . .
C29 C 0.33450(18) 0.02386(6) 0.87760(15) 0.0513(4) Uani 1 1 d . . . . .
H29A H 0.275289 0.051542 0.867115 0.062 Uiso 1 1 calc R U . . .
H29B H 0.322979 -0.002290 0.924194 0.062 Uiso 1 1 calc R U . . .
C30 C 0.61885(14) 0.34428(5) 0.38654(11) 0.0292(2) Uani 1 1 d . . . . .
C33 C 0.64656(14) 0.40434(4) 0.58561(11) 0.0299(3) Uani 1 1 d . . . . .
C36 C 0.66079(15) 0.43510(4) 0.69178(11) 0.0308(3) Uani 1 1 d . . . . .
C37 C 0.54918(17) 0.46557(6) 0.68976(13) 0.0456(4) Uani 1 1 d . . . . .
H37 H 0.462408 0.467379 0.617879 0.055 Uiso 1 1 calc R U . . .
C38 C 0.56064(18) 0.49347(6) 0.78966(14) 0.0479(4) Uani 1 1 d . . . . .
H38 H 0.481838 0.513910 0.784779 0.058 Uiso 1 1 calc R U . . .
C39 C 0.68495(16) 0.49206(5) 0.89646(12) 0.0359(3) Uani 1 1 d . . . . .
C40 C 0.79596(18) 0.46109(5) 0.90012(13) 0.0428(3) Uani 1 1 d . . . . .
H40 H 0.881543 0.458830 0.972857 0.051 Uiso 1 1 calc R U . . .
C41 C 0.78512(18) 0.43328(5) 0.80006(13) 0.0408(3) Uani 1 1 d . . . . .
H41 H 0.863691 0.412654 0.805368 0.049 Uiso 1 1 calc R U . . .
C42 C 0.70272(19) 0.52188(5) 1.00387(13) 0.0451(4) Uani 1 1 d . . . . .
H42 H 0.784852 0.514851 1.076545 0.054 Uiso 1 1 calc R U . . .
C43 C 0.6187(2) 0.55677(7) 1.01049(16) 0.0585(5) Uani 1 1 d . . . . .
H43A H 0.534900 0.565402 0.940649 0.070 Uiso 1 1 calc R U . . .
H43B H 0.641181 0.573556 1.085154 0.070 Uiso 1 1 calc R U . . .
C2 C 0.59363(12) 0.29036(4) 0.10599(11) 0.0257(2) Uani 1 1 d . . . . .
C3 C 0.61376(12) 0.24958(4) 0.17506(10) 0.0254(2) Uani 1 1 d . . . . .
C31 C 0.5295(2) 0.38337(7) 0.37100(15) 0.0378(4) Uani 0.855(2) 1 d . . P A 1
H31 H 0.457552 0.390254 0.292346 0.045 Uiso 0.855(2) 1 calc R U P A 1
C32 C 0.5428(2) 0.41293(6) 0.46867(15) 0.0390(4) Uani 0.855(2) 1 d . . P A 1
H32 H 0.479546 0.439718 0.455411 0.047 Uiso 0.855(2) 1 calc R U P A 1
C34 C 0.73896(19) 0.36471(7) 0.59983(15) 0.0377(4) Uani 0.855(2) 1 d . . P A 1
H34 H 0.811938 0.358026 0.678131 0.045 Uiso 0.855(2) 1 calc R U P A 1
C35 C 0.72635(18) 0.33522(7) 0.50277(15) 0.0375(4) Uani 0.855(2) 1 d . . P A 1
H35 H 0.790623 0.308767 0.514821 0.045 Uiso 0.855(2) 1 calc R U P A 1
C31A C 0.4916(13) 0.3666(4) 0.3980(9) 0.0378(4) Uani 0.145(2) 1 d . . P A 2
H31A H 0.397276 0.361597 0.336045 0.045 Uiso 0.145(2) 1 calc R U P A 2
C32A C 0.5055(13) 0.3949(4) 0.4973(10) 0.0390(4) Uani 0.145(2) 1 d . . P A 2
H32A H 0.421155 0.407880 0.505981 0.047 Uiso 0.145(2) 1 calc R U P A 2
C34A C 0.7573(12) 0.3870(4) 0.5717(9) 0.0377(4) Uani 0.145(2) 1 d . . P A 2
H34A H 0.852258 0.394688 0.629521 0.045 Uiso 0.145(2) 1 calc R U P A 2
C35A C 0.7444(12) 0.3569(4) 0.4734(10) 0.0375(4) Uani 0.145(2) 1 d . . P A 2
H35A H 0.832142 0.344767 0.469155 0.045 Uiso 0.145(2) 1 calc R U P A 2

loop_
_atom_site_aniso_label
_atom_site_aniso_U_11
_atom_site_aniso_U_22
_atom_site_aniso_U_33
_atom_site_aniso_U_23
_atom_site_aniso_U_13
_atom_site_aniso_U_12
N1 0.0268(5) 0.0322(5) 0.0240(5) -0.0016(4) 0.0115(4) -0.0031(4)
N2 0.0268(5) 0.0319(5) 0.0275(5) -0.0011(4) 0.0117(4) -0.0018(4)
C1 0.0235(5) 0.0331(6) 0.0271(5) -0.0024(5) 0.0104(4) -0.0020(4)
C4 0.0250(5) 0.0313(6) 0.0268(6) -0.0022(4) 0.0085(4) -0.0052(4)
C5 0.0393(7) 0.0342(7) 0.0280(6) -0.0002(5) 0.0105(5) -0.0044(5)
C6 0.0573(9) 0.0310(7) 0.0339(7) 0.0003(5) 0.0088(6) -0.0040(6)
C7 0.0744(11) 0.0301(7) 0.0347(7) -0.0066(6) 0.0125(7) 0.0003(7)
C8 0.0595(9) 0.0359(7) 0.0284(6) -0.0057(5) 0.0128(6) -0.0014(6)
C9 0.0314(6) 0.0321(6) 0.0257(6) -0.0037(5) 0.0089(5) -0.0058(5)
C10 0.0263(6) 0.0339(6) 0.0251(5) -0.0026(5) 0.0096(4) -0.0055(5)
C11 0.0425(7) 0.0385(7) 0.0273(6) -0.0050(5) 0.0140(5) -0.0055(6)
C12 0.0413(7) 0.0477(8) 0.0249(6) 0.0004(5) 0.0130(5) -0.0053(6)
C13 0.0321(6) 0.0420(7) 0.0305(6) 0.0080(5) 0.0118(5) 0.0007(5)
C14 0.0284(6) 0.0348(6) 0.0313(6) 0.0024(5) 0.0128(5) 0.0009(5)
C15 0.0208(5) 0.0328(6) 0.0254(5) -0.0003(4) 0.0096(4) -0.0031(4)
C16 0.0264(6) 0.0322(6) 0.0227(5) -0.0012(4) 0.0108(4) -0.0021(4)
C17 0.0236(5) 0.0337(6) 0.0252(5) 0.0017(5) 0.0077(4) 0.0006(4)
C18 0.0220(5) 0.0338(6) 0.0283(6) 0.0016(5) 0.0094(4) -0.0011(4)
C19 0.0258(5) 0.0296(6) 0.0222(5) -0.0019(4) 0.0100(4) 0.0021(4)
C20 0.0236(6) 0.0462(7) 0.0269(6) 0.0052(5) 0.0062(5) 0.0032(5)
C21 0.0216(5) 0.0508(8) 0.0307(6) 0.0043(5) 0.0091(5) -0.0018(5)
C22 0.0277(6) 0.0284(6) 0.0220(5) -0.0012(4) 0.0083(4) 0.0017(4)
C23 0.0296(6) 0.0307(6) 0.0290(6) 0.0039(5) 0.0110(5) 0.0048(5)
C24 0.0335(6) 0.0344(6) 0.0316(6) 0.0046(5) 0.0130(5) 0.0015(5)
C25 0.0399(7) 0.0284(6) 0.0262(6) 0.0004(5) 0.0080(5) -0.0005(5)
C26 0.0401(7) 0.0291(6) 0.0299(6) 0.0015(5) 0.0086(5) 0.0086(5)
C27 0.0308(6) 0.0342(6) 0.0293(6) -0.0003(5) 0.0106(5) 0.0066(5)
C28 0.0498(8) 0.0304(7) 0.0351(7) 0.0070(5) 0.0082(6) -0.0016(6)
C29 0.0480(9) 0.0519(9) 0.0492(9) 0.0205(7) 0.0134(7) -0.0045(7)
C30 0.0290(6) 0.0329(6) 0.0273(6) -0.0028(5) 0.0125(5) -0.0024(5)
C33 0.0333(6) 0.0308(6) 0.0270(6) -0.0006(5) 0.0132(5) -0.0021(5)
C36 0.0383(7) 0.0278(6) 0.0280(6) 0.0002(4) 0.0144(5) -0.0016(5)
C37 0.0376(7) 0.0599(9) 0.0343(7) -0.0096(7) 0.0083(6) 0.0098(7)
C38 0.0447(8) 0.0583(10) 0.0400(8) -0.0074(7) 0.0154(6) 0.0140(7)
C39 0.0480(8) 0.0323(6) 0.0300(6) 0.0010(5) 0.0177(6) -0.0003(6)
C40 0.0555(9) 0.0350(7) 0.0282(6) 0.0001(5) 0.0052(6) 0.0077(6)
C41 0.0500(8) 0.0322(7) 0.0330(7) -0.0006(5) 0.0081(6) 0.0101(6)
C42 0.0608(10) 0.0415(8) 0.0308(7) -0.0020(6) 0.0152(6) 0.0035(7)
C43 0.0690(12) 0.0627(11) 0.0430(9) -0.0147(8) 0.0207(8) 0.0118(9)
C2 0.0209(5) 0.0310(6) 0.0259(5) -0.0018(4) 0.0096(4) -0.0031(4)
C3 0.0215(5) 0.0322(6) 0.0234(5) -0.0015(4) 0.0095(4) -0.0036(4)
C31 0.0439(9) 0.0381(9) 0.0259(7) 0.0005(6) 0.0070(6) 0.0097(7)
C32 0.0475(10) 0.0339(9) 0.0312(8) 0.0001(6) 0.0101(7) 0.0129(7)
C34 0.0378(8) 0.0418(10) 0.0271(7) -0.0028(7) 0.0052(6) 0.0088(7)
C35 0.0346(8) 0.0399(10) 0.0324(8) -0.0037(7) 0.0068(6) 0.0104(7)
C31A 0.0439(9) 0.0381(9) 0.0259(7) 0.0005(6) 0.0070(6) 0.0097(7)
C32A 0.0475(10) 0.0339(9) 0.0312(8) 0.0001(6) 0.0101(7) 0.0129(7)
C34A 0.0378(8) 0.0418(10) 0.0271(7) -0.0028(7) 0.0052(6) 0.0088(7)
C35A 0.0346(8) 0.0399(10) 0.0324(8) -0.0037(7) 0.0068(6) 0.0104(7)

loop_
_atom_type_symbol
_atom_type_description
_atom_type_scat_dispersion_real
_atom_type_scat_dispersion_imag
_atom_type_scat_source
C C 0.0033 0.0016 'International Tables Vol C Tables 4.2.6.8 and 6.1.1.4'
H H 0.0000 0.0000 'International Tables Vol C Tables 4.2.6.8 and 6.1.1.4'
N N 0.0061 0.0033 'International Tables Vol C Tables 4.2.6.8 and 6.1.1.4'

loop_
_geom_angle_atom_site_label_1
_geom_angle_atom_site_label_2
_geom_angle_atom_site_label_3
_geom_angle
_geom_angle_site_symmetry_1
_geom_angle_site_symmetry_3
_geom_angle_publ_flag
C1 N1 C3 106.24(10) . . ?
C1 N1 C16 125.91(10) . . ?
C3 N1 C16 124.39(10) . . ?
C1 N2 C2 104.66(10) . . ?
N2 C1 N1 112.50(10) . . ?
N2 C1 C30 124.47(11) . . ?
N1 C1 C30 122.93(11) . . ?
C5 C4 C9 119.28(12) . . ?
C5 C4 C3 124.90(11) . . ?
C9 C4 C3 115.82(11) . . ?
C6 C5 C4 121.03(12) . . ?
C5 C6 C7 120.01(13) . . ?
C8 C7 C6 120.15(14) . . ?
C7 C8 C9 121.85(13) . . ?
C8 C9 C4 117.61(12) . . ?
C8 C9 C10 121.30(11) . . ?
C4 C9 C10 121.09(11) . . ?
C11 C10 C15 117.30(12) . . ?
C11 C10 C9 122.24(12) . . ?
C15 C10 C9 120.45(11) . . ?
C12 C11 C10 121.70(13) . . ?
C11 C12 C13 120.25(12) . . ?
C14 C13 C12 119.84(13) . . ?
C13 C14 C15 120.42(12) . . ?
C14 C15 C10 120.49(11) . . ?
C14 C15 C2 122.12(11) . . ?
C10 C15 C2 117.36(11) . . ?
C17 C16 C21 120.38(11) . . ?
C17 C16 N1 118.51(10) . . ?
C21 C16 N1 120.93(11) . . ?
C16 C17 C18 119.49(11) . . ?
C17 C18 C19 121.28(11) . . ?
C20 C19 C18 117.98(11) . . ?
C20 C19 C22 121.44(11) . . ?
C18 C19 C22 120.58(11) . . ?
C21 C20 C19 120.96(11) . . ?
C20 C21 C16 119.84(11) . . ?
C27 C22 C23 117.75(11) . . ?
C27 C22 C19 121.72(11) . . ?
C23 C22 C19 120.50(11) . . ?
C24 C23 C22 121.34(12) . . ?
C23 C24 C25 120.97(12) . . ?
C26 C25 C24 117.89(12) . . ?
C26 C25 C28 120.50(12) . . ?
C24 C25 C28 121.60(13) . . ?
C27 C26 C25 121.32(12) . . ?
C26 C27 C22 120.72(12) . . ?
C29 C28 C25 126.01(14) . . ?
C31 C30 C35 118.77(13) . . ?
C35A C30 C31A 113.5(6) . . ?
C35A C30 C1 124.0(5) . . ?
C31 C30 C1 120.42(12) . . ?
C35 C30 C1 120.72(12) . . ?
C31A C30 C1 122.3(4) . . ?
C32 C33 C34 116.87(13) . . ?
C34A C33 C32A 119.3(7) . . ?
C34A C33 C36 121.8(5) . . ?
C32 C33 C36 122.47(12) . . ?
C34 C33 C36 120.67(12) . . ?
C32A C33 C36 118.8(5) . . ?
C37 C36 C41 116.83(12) . . ?
C37 C36 C33 121.71(12) . . ?
C41 C36 C33 121.41(12) . . ?
C38 C37 C36 121.87(13) . . ?
C39 C38 C37 121.18(14) . . ?
C38 C39 C40 117.37(13) . . ?
C38 C39 C42 122.86(14) . . ?
C40 C39 C42 119.77(13) . . ?
C39 C40 C41 121.58(13) . . ?
C40 C41 C36 121.15(13) . . ?
C43 C42 C39 127.47(15) . . ?
C3 C2 N2 111.42(10) . . ?
C3 C2 C15 121.64(11) . . ?
N2 C2 C15 126.92(11) . . ?
C2 C3 N1 105.18(10) . . ?
C2 C3 C4 123.48(11) . . ?
N1 C3 C4 131.30(11) . . ?
C30 C31 C32 120.87(14) . . ?
C31 C32 C33 121.68(14) . . ?
C35 C34 C33 121.67(14) . . ?
C34 C35 C30 120.11(15) . . ?
C32A C31A C30 121.3(9) . . ?
C31A C32A C33 119.1(10) . . ?
C33 C34A C35A 122.1(9) . . ?
C30 C35A C34A 124.5(9) . . ?

loop_
_geom_bond_atom_site_label_1
_geom_bond_atom_site_label_2
_geom_bond_distance
_geom_bond_site_symmetry_2
_geom_bond_publ_flag
N1 C1 1.3811(16) . ?
N1 C3 1.3931(14) . ?
N1 C16 1.4399(15) . ?
N2 C1 1.3189(15) . ?
N2 C2 1.3832(15) . ?
C1 C30 1.4718(16) . ?
C4 C5 1.4095(18) . ?
C4 C9 1.4254(17) . ?
C4 C3 1.4357(17) . ?
C5 C6 1.373(2) . ?
C6 C7 1.392(2) . ?
C7 C8 1.373(2) . ?
C8 C9 1.4085(19) . ?
C9 C10 1.4684(17) . ?
C10 C11 1.4119(17) . ?
C10 C15 1.4130(17) . ?
C11 C12 1.376(2) . ?
C12 C13 1.397(2) . ?
C13 C14 1.3769(18) . ?
C14 C15 1.4070(17) . ?
C15 C2 1.4381(16) . ?
C16 C17 1.3844(16) . ?
C16 C21 1.3866(17) . ?
C17 C18 1.3849(17) . ?
C18 C19 1.3994(16) . ?
C19 C20 1.3988(17) . ?
C19 C22 1.4801(16) . ?
C20 C21 1.3834(18) . ?
C22 C27 1.3975(17) . ?
C22 C23 1.3988(17) . ?
C23 C24 1.3787(18) . ?
C24 C25 1.3980(18) . ?
C25 C26 1.391(2) . ?
C25 C28 1.4732(18) . ?
C26 C27 1.3887(19) . ?
C28 C29 1.317(2) . ?
C30 C35A 1.321(11) . ?
C30 C31 1.374(2) . ?
C30 C35 1.402(2) . ?
C30 C31A 1.456(11) . ?
C33 C34A 1.263(11) . ?
C33 C32 1.392(2) . ?
C33 C34 1.405(2) . ?
C33 C32A 1.409(11) . ?
C33 C36 1.4865(17) . ?
C36 C37 1.3870(19) . ?
C36 C41 1.3957(19) . ?
C37 C38 1.386(2) . ?
C38 C39 1.385(2) . ?
C39 C40 1.386(2) . ?
C39 C42 1.4755(19) . ?
C40 C41 1.3881(19) . ?
C42 C43 1.304(2) . ?
C2 C3 1.3744(17) . ?
C31 C32 1.388(2) . ?
C34 C35 1.382(2) . ?
C31A C32A 1.382(14) . ?
C34A C35A 1.404(14) . ?
